data_4107519
loop_
_publ_author_name
'Yoshihiro Yamauchi'
'Masahiro Yuki'
'Yoshiaki Tanabe'
'Yoshihiro Miyake'
'Youichi Inada'
'Sakae Uemura'
'Yoshiaki Nishibayashi'

_publ_contact_author_email ynishiba@sogo.t.u-tokyo.ac.jp
_publ_contact_author_fax +81-3-5841-1175
_publ_contact_author_name 'Yoshiaki Nishibayashi'
_publ_contact_author_phone +81-3-5841-1175
_publ_section_title
;
 Ruthenium-Catalyzed Vinylic Substitution Reactions with Nucleophiles via
 Butatrienylidene Intermediates
;
_journal_name_full 'Journal of the American Chemical Society'
_journal_page_first 2908
_journal_page_last 2909
_journal_paper_doi 10.1021/ja710013y
_journal_volume 130
_journal_year 2008
_chemical_formula_moiety 'C19 H20 O2 '
_chemical_formula_sum 'C19 H20 O2'
_chemical_formula_weight 280.37
_space_group_IT_number 61
_symmetry_cell_setting orthorhombic
_symmetry_Int_Tables_number 61
_symmetry_space_group_name_Hall '-P 2ac 2ab'
_symmetry_space_group_name_H-M 'P b c a'
_cell_angle_alpha 90.0000
_cell_angle_beta 90.0000
_cell_angle_gamma 90.0000
_cell_formula_units_Z 8
_cell_length_a 14.0117(2)
_cell_length_b 7.9618(2)
_cell_length_c 27.9130(6)
_cell_measurement_reflns_used 21287
_cell_measurement_temperature 173.1
_cell_measurement_theta_max 25.0
_cell_measurement_theta_min 2.1
_cell_volume 3113.93(11)
_computing_cell_refinement PROCESS-AUTO
_computing_data_collection PROCESS-AUTO
_computing_data_reduction CrystalStructure
_computing_publication_material 'CrystalStructure 3.8'
_computing_structure_refinement CRYSTALS
_computing_structure_solution SIR97
_diffrn_detector_area_resol_mean 5.00
_diffrn_measured_fraction_theta_full 0.956
_diffrn_measured_fraction_theta_max 0.956
_diffrn_measurement_device_type 'Rigaku RAXIS-RAPID'
_diffrn_measurement_method \w
_diffrn_radiation_type 'Mo K\a'
_diffrn_radiation_wavelength 0.71069
_diffrn_reflns_av_R_equivalents 0.057
_diffrn_reflns_limit_h_max 18
_diffrn_reflns_limit_h_min -16
_diffrn_reflns_limit_k_max 9
_diffrn_reflns_limit_k_min -10
_diffrn_reflns_limit_l_max 36
_diffrn_reflns_limit_l_min -36
_diffrn_reflns_number 24125
_diffrn_reflns_theta_full 27.45
_diffrn_reflns_theta_max 27.45
_exptl_absorpt_coefficient_mu 0.076
_exptl_absorpt_correction_T_max 0.985
_exptl_absorpt_correction_T_min 0.871
_exptl_absorpt_correction_type multi-scan
_exptl_absorpt_process_details
;
    Higashi, T. (1995). Program for Absorption Correction.
    Rigaku Corporation, Tokyo, Japan.
;
_exptl_crystal_colour colorless
_exptl_crystal_density_diffrn 1.196
_exptl_crystal_description thick_plate
_exptl_crystal_F_000 1200.00
_exptl_crystal_size_max 0.50
_exptl_crystal_size_mid 0.40
_exptl_crystal_size_min 0.20
_refine_diff_density_max 0.49
_refine_diff_density_min -0.49
_refine_ls_extinction_method none
_refine_ls_goodness_of_fit_ref 1.000
_refine_ls_hydrogen_treatment refall
_refine_ls_number_parameters 210
_refine_ls_number_reflns 3408
_refine_ls_R_factor_gt 0.0539
_refine_ls_shift/su_max 0.0000
_refine_ls_structure_factor_coef Fsqd
_refine_ls_weighting_details 'w = 1/[2.0950\s(Fo^2^)]/(4Fo^2^)'
_refine_ls_weighting_scheme calc
_refine_ls_wR_factor_ref 0.0616
_reflns_number_gt 1782
_reflns_number_total 3408
_reflns_threshold_expression F^2^>2.0\s(F^2^)
_cod_data_source_file ja710013y-file002_3.cif
_cod_data_source_block '_Cmopound4bc_________________'
_cod_original_formula_sum 'C19 H20 O2 '
_cod_database_code 4107519

loop_
_symmetry_equiv_pos_site_id
_symmetry_equiv_pos_as_xyz
1 +X,+Y,+Z
2 1/2-X,1/2+Y,+Z
3 +X,1/2-Y,1/2+Z
4 1/2-X,-Y,1/2+Z
5 -X,-Y,-Z
6 1/2+X,1/2-Y,-Z
7 -X,1/2+Y,1/2-Z
8 1/2+X,+Y,1/2-Z

loop_
_atom_site_label
_atom_site_type_symbol
_atom_site_fract_x
_atom_site_fract_y
_atom_site_fract_z
_atom_site_U_iso_or_equiv
_atom_site_adp_type
_atom_site_occupancy
_atom_site_symmetry_multiplicity
_atom_site_calc_flag
_atom_site_refinement_flags
O(1) O 0.40993(8) 0.01149(15) 0.36850(5) 0.0355(3) Uani 1.00 1 d .
O(2) O 0.64855(10) 0.14173(17) 0.48162(5) 0.0466(4) Uani 1.00 1 d .
C(1) C 0.34804(14) 0.8732(2) 0.21826(7) 0.0442(6) Uani 1.00 1 d .
C(2) C 0.35794(11) 0.7074(2) 0.24437(7) 0.0294(5) Uani 1.00 1 d .
C(3) C 0.38673(12) 0.5656(2) 0.22045(7) 0.0345(6) Uani 1.00 1 d .
C(4) C 0.40109(12) 0.4151(2) 0.24420(7) 0.0321(5) Uani 1.00 1 d .
C(5) C 0.38420(11) 0.4000(2) 0.29293(7) 0.0284(5) Uani 1.00 1 d .
C(6) C 0.35245(13) 0.5424(2) 0.31736(7) 0.0322(5) Uani 1.00 1 d .
C(7) C 0.34083(12) 0.6932(2) 0.29328(8) 0.0334(6) Uani 1.00 1 d .
C(8) C 0.40285(11) 0.2370(2) 0.31531(7) 0.0303(5) Uani 1.00 1 d .
C(9) C 0.38451(11) 0.1813(2) 0.35950(7) 0.0313(5) Uani 1.00 1 d .
C(10) C 0.33215(13) 0.2592(2) 0.39699(7) 0.0339(6) Uani 1.00 1 d .
C(11) C 0.28626(14) 0.3184(2) 0.42791(7) 0.0444(6) Uani 1.00 1 d .
C(12) C 0.48068(12) -0.0236(2) 0.40032(7) 0.0276(5) Uani 1.00 1 d .
C(13) C 0.49459(13) -0.2086(2) 0.40524(8) 0.0375(6) Uani 1.00 1 d .
C(14) C 0.59413(13) -0.2565(2) 0.42366(7) 0.0319(5) Uani 1.00 1 d .
C(15) C 0.61761(12) -0.1476(2) 0.46656(7) 0.0343(6) Uani 1.00 1 d .
C(16) C 0.60304(13) 0.0394(2) 0.45857(7) 0.0304(5) Uani 1.00 1 d .
C(17) C 0.53218(12) 0.0906(2) 0.42403(6) 0.0274(5) Uani 1.00 1 d .
C(18) C 0.66935(13) -0.2300(2) 0.38480(7) 0.0415(6) Uani 1.00 1 d .
C(19) C 0.59486(15) -0.4402(2) 0.43789(9) 0.0539(7) Uani 1.00 1 d .
H(1) H 0.4069 0.9322 0.2196 0.053 Uiso 1.00 1 c R
H(2) H 0.2996 0.9385 0.2331 0.054 Uiso 1.00 1 c R
H(3) H 0.3314 0.8529 0.1858 0.053 Uiso 1.00 1 c R
H(4) H 0.3970 0.5709 0.1868 0.041 Uiso 1.00 1 c R
H(5) H 0.4230 0.3202 0.2267 0.038 Uiso 1.00 1 c R
H(6) H 0.3388 0.5359 0.3506 0.039 Uiso 1.00 1 c R
H(7) H 0.3206 0.7894 0.3106 0.040 Uiso 1.00 1 c R
H(8) H 0.4331 0.1574 0.2950 0.037 Uiso 1.00 1 c R
H(9) H 0.2492 0.3662 0.4529 0.054 Uiso 1.00 1 c R
H(10) H 0.4484 -0.2506 0.4270 0.046 Uiso 1.00 1 c R
H(11) H 0.4854 -0.2590 0.3748 0.046 Uiso 1.00 1 c R
H(12) H 0.5781 -0.1815 0.4925 0.041 Uiso 1.00 1 c R
H(13) H 0.6826 -0.1656 0.4748 0.041 Uiso 1.00 1 c R
H(14) H 0.5220 0.2067 0.4181 0.033 Uiso 1.00 1 c R
H(15) H 0.6760 -0.3300 0.3665 0.051 Uiso 1.00 1 c R
H(16) H 0.7287 -0.2027 0.3993 0.051 Uiso 1.00 1 c R
H(17) H 0.6501 -0.1407 0.3644 0.051 Uiso 1.00 1 c R
H(18) H 0.5775 -0.4504 0.4707 0.065 Uiso 1.00 1 c R
H(19) H 0.6570 -0.4850 0.4333 0.066 Uiso 1.00 1 c R
H(20) H 0.5505 -0.5002 0.4187 0.066 Uiso 1.00 1 c R

loop_
_atom_site_aniso_label
_atom_site_aniso_U_11
_atom_site_aniso_U_22
_atom_site_aniso_U_33
_atom_site_aniso_U_12
_atom_site_aniso_U_13
_atom_site_aniso_U_23
O(1) 0.0309(7) 0.0319(7) 0.0437(8) 0.0011(6) -0.0104(6) -0.0061(6)
O(2) 0.0519(8) 0.0394(9) 0.0484(10) 0.0004(7) -0.0227(7) -0.0082(7)
C(1) 0.0329(11) 0.0535(14) 0.0463(14) 0.0012(11) -0.0037(10) 0.0066(11)
C(2) 0.0154(8) 0.0398(12) 0.0330(12) -0.0055(8) -0.0028(8) 0.0014(10)
C(3) 0.0277(10) 0.0516(14) 0.0243(11) -0.0098(9) -0.0002(9) -0.0015(11)
C(4) 0.0238(9) 0.0437(12) 0.0289(12) -0.0003(9) 0.0052(9) -0.0083(10)
C(5) 0.0167(9) 0.0400(12) 0.0285(11) -0.0013(8) -0.0035(8) -0.0032(10)
C(6) 0.0318(10) 0.0391(12) 0.0257(11) 0.0003(9) -0.0010(9) -0.0098(10)
C(7) 0.0258(10) 0.0378(13) 0.0365(13) -0.0017(9) -0.0039(9) -0.0038(10)
C(8) 0.0228(9) 0.0370(12) 0.0311(12) 0.0037(9) -0.0014(8) -0.0110(10)
C(9) 0.0264(9) 0.0326(11) 0.0347(13) 0.0021(8) -0.0048(9) -0.0037(9)
C(10) 0.0369(10) 0.0367(12) 0.0283(12) 0.0069(9) -0.0015(9) 0.0024(10)
C(11) 0.0488(12) 0.0549(15) 0.0294(12) 0.0189(11) 0.0031(10) 0.0058(12)
C(12) 0.0231(9) 0.0322(11) 0.0276(11) 0.0045(9) 0.0005(9) 0.0005(9)
C(13) 0.0385(10) 0.0320(12) 0.0421(13) -0.0029(9) 0.0001(9) -0.0003(10)
C(14) 0.0358(10) 0.0250(10) 0.0348(12) 0.0026(9) 0.0002(9) 0.0015(9)
C(15) 0.0361(11) 0.0384(12) 0.0284(12) 0.0087(9) -0.0005(9) 0.0060(9)
C(16) 0.0334(10) 0.0343(12) 0.0234(10) -0.0007(9) 0.0026(9) -0.0002(10)
C(17) 0.0283(9) 0.0231(10) 0.0309(11) -0.0010(8) -0.0028(9) -0.0016(8)
C(18) 0.0450(11) 0.0460(14) 0.0337(12) 0.0086(10) 0.0061(10) -0.0019(10)
C(19) 0.0617(14) 0.0323(12) 0.0677(16) 0.0045(11) 0.0051(13) 0.0098(11)

loop_
_atom_type_symbol
_atom_type_description
_atom_type_scat_dispersion_real
_atom_type_scat_dispersion_imag
_atom_type_scat_source
C C 0.003 0.002
;
International Tables for Crystallography
(1992, Vol. C, Tables 4.2.6.8 and 6.1.1.4)
;
H H 0.000 0.000
;
International Tables for Crystallography
(1992, Vol. C, Table 6.1.1.4)
;
O O 0.011 0.006
;
International Tables for Crystallography
(1992, Vol. C, Tables 4.2.6.8 and 6.1.1.4)
;

loop_
_geom_angle_atom_site_label_1
_geom_angle_atom_site_label_2
_geom_angle_atom_site_label_3
_geom_angle
_geom_angle_publ_flag
C(9) O(1) C(12) 119.59(13) yes
C(1) C(2) C(3) 120.66(17) yes
C(1) C(2) C(7) 121.85(16) yes
C(3) C(2) C(7) 117.47(16) yes
C(2) C(3) C(4) 121.46(18) yes
C(3) C(4) C(5) 121.37(16) yes
C(4) C(5) C(6) 117.60(16) yes
C(4) C(5) C(8) 117.74(16) yes
C(6) C(5) C(8) 124.65(17) yes
C(5) C(6) C(7) 120.28(18) yes
C(2) C(7) C(6) 121.77(17) yes
C(5) C(8) C(9) 130.85(17) yes
O(1) C(9) C(8) 115.53(16) yes
O(1) C(9) C(10) 114.52(16) yes
C(8) C(9) C(10) 129.39(17) yes
C(9) C(10) C(11) 177.3(2) yes
O(1) C(12) C(13) 110.99(15) yes
O(1) C(12) C(17) 125.26(15) yes
C(13) C(12) C(17) 123.74(16) yes
C(12) C(13) C(14) 113.27(14) yes
C(13) C(14) C(15) 108.66(14) yes
C(13) C(14) C(18) 110.79(15) yes
C(13) C(14) C(19) 109.51(14) yes
C(15) C(14) C(18) 109.42(14) yes
C(15) C(14) C(19) 110.11(16) yes
C(18) C(14) C(19) 108.36(15) yes
C(14) C(15) C(16) 114.57(15) yes
O(2) C(16) C(15) 120.49(16) yes
O(2) C(16) C(17) 121.63(16) yes
C(15) C(16) C(17) 117.86(15) yes
C(12) C(17) C(16) 120.71(15) yes
C(2) C(1) H(1) 109.5 no
C(2) C(1) H(2) 109.5 no
C(2) C(1) H(3) 109.5 no
H(1) C(1) H(2) 109.5 no
H(1) C(1) H(3) 109.5 no
H(2) C(1) H(3) 109.5 no
C(2) C(3) H(4) 119.3 no
C(4) C(3) H(4) 119.3 no
C(3) C(4) H(5) 119.3 no
C(5) C(4) H(5) 119.3 no
C(5) C(6) H(6) 119.9 no
C(7) C(6) H(6) 119.9 no
C(2) C(7) H(7) 119.1 no
C(6) C(7) H(7) 119.1 no
C(5) C(8) H(8) 114.6 no
C(9) C(8) H(8) 114.6 no
C(10) C(11) H(9) 180.0 no
C(12) C(13) H(10) 108.5 no
C(12) C(13) H(11) 108.5 no
C(14) C(13) H(10) 108.5 no
C(14) C(13) H(11) 108.5 no
H(10) C(13) H(11) 109.5 no
C(14) C(15) H(12) 108.2 no
C(14) C(15) H(13) 108.2 no
C(16) C(15) H(12) 108.2 no
C(16) C(15) H(13) 108.2 no
H(12) C(15) H(13) 109.5 no
C(12) C(17) H(14) 119.6 no
C(16) C(17) H(14) 119.6 no
C(14) C(18) H(15) 109.5 no
C(14) C(18) H(16) 109.5 no
C(14) C(18) H(17) 109.5 no
H(15) C(18) H(16) 109.5 no
H(15) C(18) H(17) 109.5 no
H(16) C(18) H(17) 109.5 no
C(14) C(19) H(18) 109.5 no
C(14) C(19) H(19) 109.5 no
C(14) C(19) H(20) 109.5 no
H(18) C(19) H(19) 109.5 no
H(18) C(19) H(20) 109.5 no
H(19) C(19) H(20) 109.5 no

loop_
_geom_bond_atom_site_label_1
_geom_bond_atom_site_label_2
_geom_bond_distance
_geom_bond_publ_flag
O(1) C(9) 1.421(2) yes
O(1) C(12) 1.360(2) yes
O(2) C(16) 1.218(2) yes
C(1) C(2) 1.514(2) yes
C(2) C(3) 1.372(2) yes
C(2) C(7) 1.391(2) yes
C(3) C(4) 1.384(2) yes
C(4) C(5) 1.386(2) yes
C(5) C(6) 1.396(2) yes
C(5) C(8) 1.464(2) yes
C(6) C(7) 1.386(2) yes
C(8) C(9) 1.336(2) yes
C(9) C(10) 1.421(2) yes
C(10) C(11) 1.175(2) yes
C(12) C(13) 1.492(2) yes
C(12) C(17) 1.336(2) yes
C(13) C(14) 1.535(2) yes
C(14) C(15) 1.515(2) yes
C(14) C(18) 1.527(2) yes
C(14) C(19) 1.516(2) yes
C(15) C(16) 1.519(2) yes
C(16) C(17) 1.443(2) yes
C(1) H(1) 0.950 no
C(1) H(2) 0.950 no
C(1) H(3) 0.950 no
C(3) H(4) 0.950 no
C(4) H(5) 0.950 no
C(6) H(6) 0.950 no
C(7) H(7) 0.950 no
C(8) H(8) 0.950 no
C(11) H(9) 0.950 no
C(13) H(10) 0.950 no
C(13) H(11) 0.950 no
C(15) H(12) 0.950 no
C(15) H(13) 0.950 no
C(17) H(14) 0.950 no
C(18) H(15) 0.950 no
C(18) H(16) 0.950 no
C(18) H(17) 0.950 no
C(19) H(18) 0.950 no
C(19) H(19) 0.950 no
C(19) H(20) 0.950 no

loop_
_geom_torsion_atom_site_label_1
_geom_torsion_atom_site_label_2
_geom_torsion_atom_site_label_3
_geom_torsion_atom_site_label_4
_geom_torsion
C(9) O(1) C(12) C(13) 178.80(15)
C(9) O(1) C(12) C(17) -1.7(2)
C(12) O(1) C(9) C(8) 113.93(18)
C(12) O(1) C(9) C(10) -73.87(19)
C(1) C(2) C(3) C(4) 176.50(16)
C(1) C(2) C(7) C(6) -178.20(16)
C(3) C(2) C(7) C(6) 0.2(2)
C(7) C(2) C(3) C(4) -1.9(2)
C(2) C(3) C(4) C(5) 2.0(2)
C(3) C(4) C(5) C(6) -0.2(2)
C(3) C(4) C(5) C(8) -178.96(15)
C(4) C(5) C(6) C(7) -1.5(2)
C(4) C(5) C(8) C(9) -172.40(17)
C(6) C(5) C(8) C(9) 9.0(2)
C(8) C(5) C(6) C(7) 177.17(15)
C(5) C(6) C(7) C(2) 1.5(2)
C(5) C(8) C(9) O(1) 177.93(15)
C(5) C(8) C(9) C(10) 7.1(3)
O(1) C(9) C(10) C(11) -54(4)
C(8) C(9) C(10) C(11) 117(4)
O(1) C(12) C(13) C(14) 157.22(15)
O(1) C(12) C(17) C(16) 177.38(16)
C(13) C(12) C(17) C(16) -3.2(2)
C(17) C(12) C(13) C(14) -22.2(2)
C(12) C(13) C(14) C(15) 47.3(2)
C(12) C(13) C(14) C(18) -72.9(2)
C(12) C(13) C(14) C(19) 167.59(17)
C(13) C(14) C(15) C(16) -50.51(19)
C(18) C(14) C(15) C(16) 70.57(18)
C(19) C(14) C(15) C(16) -170.43(15)
C(14) C(15) C(16) O(2) -153.78(17)
C(14) C(15) C(16) C(17) 27.9(2)
O(2) C(16) C(17) C(12) -177.65(17)
C(15) C(16) C(17) C(12) 0.6(2)

loop_
_cod_related_entry_id
_cod_related_entry_database
_cod_related_entry_code
1 ChemSpider 30660299
